data_7024297
loop_
_publ_author_name
'Ball, Nicholas D.'
'Kampf, Jeff W.'
'Sanford, Melanie S.'

_publ_section_title
;
 Synthesis and reactivity of palladium(II) fluoride complexes containing
 nitrogen-donor ligands.
;
_journal_issue 2
_journal_name_full 'Dalton transactions (Cambridge, England : 2003)'
_journal_page_first 632
_journal_page_last 640
_journal_paper_doi 10.1039/b914426a
_journal_volume 39
_journal_year 2010
_chemical_formula_moiety 'C20 H17 F N2 Pd, C H2 Cl2'
_chemical_formula_sum 'C21 H19 Cl2 F N2 Pd'
_chemical_formula_weight 495.68
_chemical_name_systematic
;
?
;
_space_group_IT_number 14
_symmetry_cell_setting monoclinic
_symmetry_space_group_name_Hall '-P 2ybc'
_symmetry_space_group_name_H-M 'P 1 21/c 1'
_atom_sites_solution_hydrogens geom
_atom_sites_solution_primary direct
_atom_sites_solution_secondary difmap
_audit_creation_method SHELXL-97
_cell_angle_alpha 90.00
_cell_angle_beta 117.158(3)
_cell_angle_gamma 90.00
_cell_formula_units_Z 4
_cell_length_a 13.904(4)
_cell_length_b 11.409(3)
_cell_length_c 14.366(4)
_cell_measurement_reflns_used 9227
_cell_measurement_temperature 108(2)
_cell_measurement_theta_max 23.24
_cell_measurement_theta_min 2.39
_cell_volume 2027.6(10)
_computing_cell_refinement 'Bruker SAINT'
_computing_data_collection 'Bruker SMART-1K'
_computing_data_reduction 'Bruker SAINT'
_computing_molecular_graphics 'Bruker SHELXTL'
_computing_publication_material 'Bruker SHELXTL'
_computing_structure_refinement 'Bruker SHELXTL'
_computing_structure_solution 'Bruker SHELXTL'
_diffrn_ambient_temperature 108(2)
_diffrn_measured_fraction_theta_full 0.993
_diffrn_measured_fraction_theta_max 0.993
_diffrn_measurement_device_type 'CCD area detector'
_diffrn_measurement_method 'phi and omega scans'
_diffrn_radiation_monochromator graphite
_diffrn_radiation_source 'fine-focus sealed tube'
_diffrn_radiation_type MoK\a
_diffrn_radiation_wavelength 0.71073
_diffrn_reflns_av_R_equivalents 0.0379
_diffrn_reflns_av_sigmaI/netI 0.0201
_diffrn_reflns_limit_h_max 18
_diffrn_reflns_limit_h_min -18
_diffrn_reflns_limit_k_max 15
_diffrn_reflns_limit_k_min -15
_diffrn_reflns_limit_l_max 19
_diffrn_reflns_limit_l_min -19
_diffrn_reflns_number 44848
_diffrn_reflns_theta_full 28.36
_diffrn_reflns_theta_max 28.36
_diffrn_reflns_theta_min 2.39
_exptl_absorpt_coefficient_mu 1.195
_exptl_absorpt_correction_T_max 0.8318
_exptl_absorpt_correction_T_min 0.6867
_exptl_absorpt_correction_type multi-scan
_exptl_absorpt_process_details
;
Blessing, R. Acta Cryst. (1995) A51 33-38.
Sheldrick, G. SADABS (Version 2.10) Bruker/Siemens area
detector absorption and other corrections, University of
Gottingen, Germany 2003.
;
_exptl_crystal_colour yellow
_exptl_crystal_density_diffrn 1.624
_exptl_crystal_density_method 'not measured'
_exptl_crystal_description block
_exptl_crystal_F_000 992
_exptl_crystal_size_max 0.34
_exptl_crystal_size_mid 0.20
_exptl_crystal_size_min 0.16
_refine_diff_density_max 0.436
_refine_diff_density_min -0.586
_refine_diff_density_rms 0.068
_refine_ls_extinction_method none
_refine_ls_goodness_of_fit_ref 1.073
_refine_ls_hydrogen_treatment constr
_refine_ls_matrix_type full
_refine_ls_number_parameters 246
_refine_ls_number_reflns 5037
_refine_ls_number_restraints 0
_refine_ls_restrained_S_all 1.073
_refine_ls_R_factor_all 0.0307
_refine_ls_R_factor_gt 0.0214
_refine_ls_shift/su_max 0.004
_refine_ls_shift/su_mean 0.001
_refine_ls_structure_factor_coef Fsqd
_refine_ls_weighting_details 'calc w=1/[\s^2^(Fo^2^)+(0.0224P)^2^+1.5613P] where P=(Fo^2^+2Fc^2^)/3'
_refine_ls_weighting_scheme calc
_refine_ls_wR_factor_gt 0.0508
_refine_ls_wR_factor_ref 0.0551
_reflns_number_gt 4299
_reflns_number_total 5037
_reflns_threshold_expression >2sigma(I)
_cod_data_source_file b914426a.txt
_cod_data_source_block nb192
_cod_depositor_comments
;
The following automatic conversions were performed:

'_symmetry_cell_setting' value 'Monoclinic' changed to 'monoclinic'
according to /home/saulius/struct/CIF-dictionaries/cif_core.dic
dictionary named 'cif_core.dic' version 2.4.2 from 2011-04-26.

Automatic conversion script
Id: cif_fix_values 1891 2012-01-12 08:04:46Z andrius 
;
_cod_original_cell_volume 2027.8(9)
_cod_original_sg_symbol_H-M P2(1)/c
_cod_database_code 7024297

loop_
_symmetry_equiv_pos_as_xyz
'x, y, z'
'-x, y+1/2, -z+1/2'
'-x, -y, -z'
'x, -y-1/2, z-1/2'

loop_
_atom_site_label
_atom_site_type_symbol
_atom_site_fract_x
_atom_site_fract_y
_atom_site_fract_z
_atom_site_U_iso_or_equiv
_atom_site_adp_type
_atom_site_occupancy
_atom_site_symmetry_multiplicity
_atom_site_calc_flag
_atom_site_refinement_flags
Pd1 Pd 0.226118(11) 0.857085(11) 0.404245(10) 0.01781(5) Uani 1 1 d .
Cl1 Cl 0.20904(4) 0.01546(4) 0.70845(4) 0.03089(11) Uani 1 1 d .
Cl2 Cl 0.13679(5) 0.23622(5) 0.59263(5) 0.04436(15) Uani 1 1 d .
F1 F 0.10417(9) 0.96083(10) 0.40285(9) 0.0260(2) Uani 1 1 d .
N1 N 0.30182(12) 0.99905(13) 0.38243(12) 0.0202(3) Uani 1 1 d .
N2 N 0.15507(12) 0.70475(13) 0.41779(12) 0.0190(3) Uani 1 1 d .
C1 C 0.27196(16) 1.11067(16) 0.37470(15) 0.0250(4) Uani 1 1 d .
H1A H 0.2093 1.1306 0.3818 0.030 Uiso 1 1 calc R
C2 C 0.33071(18) 1.19991(17) 0.35621(15) 0.0289(4) Uani 1 1 d .
H2A H 0.3081 1.2792 0.3516 0.035 Uiso 1 1 calc R
C3 C 0.42070(17) 1.17240(17) 0.34481(15) 0.0279(4) Uani 1 1 d .
H3A H 0.4602 1.2324 0.3316 0.033 Uiso 1 1 calc R
C4 C 0.45443(16) 1.05471(17) 0.35275(14) 0.0239(4) Uani 1 1 d .
C5 C 0.54733(16) 1.01330(19) 0.34323(15) 0.0279(4) Uani 1 1 d .
H5A H 0.5909 1.0677 0.3292 0.033 Uiso 1 1 calc R
C6 C 0.57375(16) 0.89786(19) 0.35396(15) 0.0276(4) Uani 1 1 d .
H6A H 0.6359 0.8735 0.3477 0.033 Uiso 1 1 calc R
C7 C 0.51079(15) 0.81129(18) 0.37454(14) 0.0233(4) Uani 1 1 d .
C8 C 0.53474(16) 0.69062(18) 0.38622(15) 0.0266(4) Uani 1 1 d .
H8A H 0.5967 0.6619 0.3818 0.032 Uiso 1 1 calc R
C9 C 0.46829(17) 0.61445(18) 0.40403(15) 0.0271(4) Uani 1 1 d .
H9A H 0.4847 0.5331 0.4108 0.032 Uiso 1 1 calc R
C10 C 0.37596(16) 0.65401(16) 0.41250(15) 0.0236(4) Uani 1 1 d .
H10A H 0.3322 0.5992 0.4257 0.028 Uiso 1 1 calc R
C11 C 0.34875(15) 0.77206(16) 0.40163(13) 0.0196(3) Uani 1 1 d .
C12 C 0.41856(15) 0.84907(15) 0.38305(13) 0.0194(3) Uani 1 1 d .
C13 C 0.39222(15) 0.97051(16) 0.37221(13) 0.0202(4) Uani 1 1 d .
C14 C 0.18801(16) 0.65173(17) 0.51186(15) 0.0244(4) Uani 1 1 d .
C15 C 0.14759(17) 0.54281(18) 0.51927(16) 0.0295(4) Uani 1 1 d .
H15A H 0.1718 0.5059 0.5855 0.035 Uiso 1 1 calc R
C16 C 0.07173(17) 0.48817(17) 0.42955(16) 0.0288(4) Uani 1 1 d .
H16A H 0.0442 0.4131 0.4335 0.035 Uiso 1 1 calc R
C17 C 0.03654(16) 0.54440(16) 0.33421(15) 0.0238(4) Uani 1 1 d .
H17A H -0.0162 0.5088 0.2720 0.029 Uiso 1 1 calc R
C18 C 0.07901(15) 0.65328(15) 0.33039(14) 0.0197(3) Uani 1 1 d .
C19 C 0.26986(19) 0.7143(2) 0.60648(16) 0.0345(5) Uani 1 1 d .
H19A H 0.3393 0.7162 0.6044 0.052 Uiso 1 1 calc R
H19B H 0.2785 0.6731 0.6697 0.052 Uiso 1 1 calc R
H19C H 0.2454 0.7947 0.6073 0.052 Uiso 1 1 calc R
C20 C 0.04126(16) 0.71754(17) 0.22893(15) 0.0257(4) Uani 1 1 d .
H20A H 0.0001 0.7870 0.2296 0.039 Uiso 1 1 calc R
H20B H -0.0050 0.6660 0.1712 0.039 Uiso 1 1 calc R
H20C H 0.1039 0.7417 0.2196 0.039 Uiso 1 1 calc R
C21 C 0.10902(16) 0.08426(18) 0.59413(16) 0.0284(4) Uani 1 1 d .
H21A H 0.0372 0.0743 0.5917 0.034 Uiso 1 1 calc R
H21B H 0.1070 0.0462 0.5313 0.034 Uiso 1 1 calc R

loop_
_atom_site_aniso_label
_atom_site_aniso_U_11
_atom_site_aniso_U_22
_atom_site_aniso_U_33
_atom_site_aniso_U_23
_atom_site_aniso_U_13
_atom_site_aniso_U_12
Pd1 0.01931(7) 0.01688(7) 0.01777(7) 0.00029(5) 0.00891(5) -0.00163(5)
Cl1 0.0333(3) 0.0273(2) 0.0349(3) 0.00429(19) 0.0180(2) -0.00191(19)
Cl2 0.0467(3) 0.0285(3) 0.0413(3) 0.0061(2) 0.0057(3) 0.0006(2)
F1 0.0247(6) 0.0277(6) 0.0278(6) 0.0018(5) 0.0138(5) 0.0037(4)
N1 0.0223(8) 0.0188(7) 0.0173(7) 0.0010(6) 0.0073(6) -0.0024(6)
N2 0.0199(7) 0.0186(7) 0.0199(7) 0.0000(6) 0.0103(6) -0.0020(6)
C1 0.0284(10) 0.0213(9) 0.0223(9) 0.0015(7) 0.0090(8) 0.0004(7)
C2 0.0377(11) 0.0190(9) 0.0222(9) 0.0027(7) 0.0069(9) -0.0031(8)
C3 0.0324(11) 0.0248(9) 0.0210(9) 0.0021(7) 0.0074(8) -0.0103(8)
C4 0.0257(10) 0.0268(10) 0.0155(8) 0.0008(7) 0.0063(7) -0.0071(7)
C5 0.0244(10) 0.0374(11) 0.0209(9) 0.0007(8) 0.0096(8) -0.0118(8)
C6 0.0221(9) 0.0396(11) 0.0231(10) -0.0011(8) 0.0119(8) -0.0047(8)
C7 0.0220(9) 0.0309(10) 0.0164(8) -0.0007(7) 0.0083(7) -0.0023(7)
C8 0.0257(10) 0.0334(10) 0.0228(10) -0.0012(8) 0.0129(8) 0.0041(8)
C9 0.0330(11) 0.0247(9) 0.0243(10) 0.0001(7) 0.0138(9) 0.0053(8)
C10 0.0290(10) 0.0219(9) 0.0219(9) 0.0011(7) 0.0133(8) -0.0008(7)
C11 0.0220(9) 0.0206(8) 0.0155(8) -0.0002(6) 0.0079(7) -0.0019(7)
C12 0.0201(9) 0.0222(9) 0.0140(8) -0.0007(6) 0.0060(7) -0.0026(7)
C13 0.0207(9) 0.0239(9) 0.0129(8) 0.0007(6) 0.0049(7) -0.0041(7)
C14 0.0268(10) 0.0266(10) 0.0206(9) 0.0007(7) 0.0115(8) -0.0038(7)
C15 0.0373(11) 0.0284(10) 0.0234(10) 0.0040(8) 0.0144(9) -0.0068(8)
C16 0.0344(11) 0.0226(9) 0.0313(11) 0.0001(8) 0.0168(9) -0.0072(8)
C17 0.0260(10) 0.0217(9) 0.0238(9) -0.0033(7) 0.0115(8) -0.0046(7)
C18 0.0189(8) 0.0206(8) 0.0208(9) -0.0011(7) 0.0100(7) 0.0002(7)
C19 0.0410(12) 0.0369(12) 0.0213(10) 0.0019(8) 0.0105(9) -0.0130(10)
C20 0.0299(10) 0.0225(9) 0.0204(9) -0.0001(7) 0.0077(8) -0.0028(8)
C21 0.0270(10) 0.0297(10) 0.0277(10) -0.0059(8) 0.0119(8) -0.0050(8)

loop_
_atom_type_symbol
_atom_type_description
_atom_type_scat_dispersion_real
_atom_type_scat_dispersion_imag
_atom_type_scat_source
C C 0.0033 0.0016 'International Tables Vol C Tables 4.2.6.8 and 6.1.1.4'
H H 0.0000 0.0000 'International Tables Vol C Tables 4.2.6.8 and 6.1.1.4'
N N 0.0061 0.0033 'International Tables Vol C Tables 4.2.6.8 and 6.1.1.4'
F F 0.0171 0.0103 'International Tables Vol C Tables 4.2.6.8 and 6.1.1.4'
Cl Cl 0.1484 0.1585 'International Tables Vol C Tables 4.2.6.8 and 6.1.1.4'
Pd Pd -0.9988 1.0072 'International Tables Vol C Tables 4.2.6.8 and 6.1.1.4'

loop_
_geom_angle_atom_site_label_1
_geom_angle_atom_site_label_2
_geom_angle_atom_site_label_3
_geom_angle
C11 Pd1 N1 82.89(7)
C11 Pd1 N2 92.46(7)
N1 Pd1 N2 174.46(6)
C11 Pd1 F1 174.14(6)
N1 Pd1 F1 91.29(6)
N2 Pd1 F1 93.32(5)
C1 N1 C13 119.09(16)
C1 N1 Pd1 127.79(14)
C13 N1 Pd1 113.09(12)
C18 N2 C14 119.82(16)
C18 N2 Pd1 119.09(12)
C14 N2 Pd1 120.96(12)
N1 C1 C2 121.62(19)
C3 C2 C1 119.88(19)
C2 C3 C4 119.78(18)
C13 C4 C3 117.11(18)
C13 C4 C5 117.10(18)
C3 C4 C5 125.79(18)
C6 C5 C4 121.06(18)
C5 C6 C7 122.11(19)
C8 C7 C12 117.61(18)
C8 C7 C6 124.27(19)
C12 C7 C6 118.12(18)
C9 C8 C7 119.85(18)
C8 C9 C10 121.77(18)
C11 C10 C9 120.68(18)
C10 C11 C12 116.50(17)
C10 C11 Pd1 131.84(14)
C12 C11 Pd1 111.65(13)
C7 C12 C11 123.58(17)
C7 C12 C13 119.13(17)
C11 C12 C13 117.28(16)
N1 C13 C4 122.53(17)
N1 C13 C12 115.00(16)
C4 C13 C12 122.47(18)
N2 C14 C15 120.78(18)
N2 C14 C19 117.60(17)
C15 C14 C19 121.62(18)
C16 C15 C14 119.62(18)
C17 C16 C15 119.15(18)
C16 C17 C18 119.32(18)
N2 C18 C17 121.26(17)
N2 C18 C20 118.01(16)
C17 C18 C20 120.72(17)
Cl1 C21 Cl2 111.03(11)

loop_
_geom_bond_atom_site_label_1
_geom_bond_atom_site_label_2
_geom_bond_distance
Pd1 C11 1.9769(19)
Pd1 N1 2.0325(15)
Pd1 N2 2.0519(15)
Pd1 F1 2.0604(12)
Cl1 C21 1.778(2)
Cl2 C21 1.778(2)
N1 C1 1.328(2)
N1 C13 1.370(2)
N2 C18 1.352(2)
N2 C14 1.355(2)
C1 C2 1.404(3)
C2 C3 1.370(3)
C3 C4 1.410(3)
C4 C13 1.404(3)
C4 C5 1.439(3)
C5 C6 1.357(3)
C6 C7 1.437(3)
C7 C8 1.408(3)
C7 C12 1.410(3)
C8 C9 1.375(3)
C9 C10 1.418(3)
C10 C11 1.388(3)
C11 C12 1.422(2)
C12 C13 1.423(3)
C14 C15 1.388(3)
C14 C19 1.497(3)
C15 C16 1.386(3)
C16 C17 1.384(3)
C17 C18 1.387(3)
C18 C20 1.496(3)
